data_4021453
loop_
_publ_author_name
'Zhi-Qiang Hu'
'Hai-Yu Hu'
'Chuan-Feng Chen'

_publ_section_title
;
 Phenanthroline Dicarboxamide-Based Helical Foldamers:
 Stable Helical Structures in Methanol
;
_journal_name_full 'Journal of Organic Chemistry'
_journal_page_first 1131
_journal_page_last 1138
_journal_paper_doi 10.1021/jo052222r
_journal_volume 71
_journal_year 2006
_chemical_formula_sum 'C118 H118 N16 O20'
_chemical_formula_weight 2080.28
_chemical_name_systematic
; 
 ? 
;
_space_group_IT_number 2
_symmetry_cell_setting triclinic
_symmetry_space_group_name_Hall '-P 1'
_symmetry_space_group_name_H-M 'P -1'
_atom_sites_solution_hydrogens geom
_atom_sites_solution_primary direct
_atom_sites_solution_secondary difmap
_audit_creation_method SHELXL-97
_cell_angle_alpha 81.08(3)
_cell_angle_beta 82.77(3)
_cell_angle_gamma 82.46(3)
_cell_formula_units_Z 2
_cell_length_a 15.446(3)
_cell_length_b 18.167(4)
_cell_length_c 21.565(4)
_cell_measurement_reflns_used 44707
_cell_measurement_temperature 293(2)
_cell_measurement_theta_max 27.41
_cell_measurement_theta_min 0.96
_cell_volume 5892(2)
_computing_cell_refinement 'Rapid Auto(Rigaku 2001)'
_computing_data_collection 'Rapid Auto(Rigaku 2001)'
_computing_data_reduction 'Rapid Auto(Rigaku 2001)'
_computing_structure_refinement 'SHELXL-97 (Sheldrick, 1997)'
_computing_structure_solution 'SHELXS-97 (Sheldrick, 1990)'
_diffrn_ambient_temperature 293(2)
_diffrn_measured_fraction_theta_full 0.899
_diffrn_measured_fraction_theta_max 0.899
_diffrn_measurement_device_type 'Rigaku R-axis Rapid IP'
_diffrn_measurement_method oscillation
_diffrn_radiation_monochromator graphite
_diffrn_radiation_source 'Rotating Anode'
_diffrn_radiation_type MoK\a
_diffrn_radiation_wavelength 0.71073
_diffrn_reflns_av_R_equivalents 0.045
_diffrn_reflns_av_sigmaI/netI 0.1940
_diffrn_reflns_limit_h_max 19
_diffrn_reflns_limit_h_min -18
_diffrn_reflns_limit_k_max 23
_diffrn_reflns_limit_k_min -23
_diffrn_reflns_limit_l_max 27
_diffrn_reflns_limit_l_min -27
_diffrn_reflns_number 44707
_diffrn_reflns_theta_full 27.41
_diffrn_reflns_theta_max 27.41
_diffrn_reflns_theta_min 0.96
_exptl_absorpt_coefficient_mu 0.081
_exptl_absorpt_correction_T_max 0.9654
_exptl_absorpt_correction_T_min 0.9618
_exptl_absorpt_correction_type empirical
_exptl_absorpt_process_details abscor
_exptl_crystal_colour yellow
_exptl_crystal_density_diffrn 1.173
_exptl_crystal_density_method 'not measured'
_exptl_crystal_description block
_exptl_crystal_F_000 2196
_exptl_crystal_size_max 0.48
_exptl_crystal_size_mid 0.45
_exptl_crystal_size_min 0.44
_refine_diff_density_max 0.827
_refine_diff_density_min -0.707
_refine_diff_density_rms 0.202
_refine_ls_extinction_coef 0.0108(7)
_refine_ls_extinction_expression Fc^*^=kFc[1+0.001xFc^2^\l^3^/sin(2\q)]^-1/4^
_refine_ls_extinction_method SHELXL
_refine_ls_goodness_of_fit_ref 1.092
_refine_ls_hydrogen_treatment mixed
_refine_ls_matrix_type full
_refine_ls_number_parameters 1388
_refine_ls_number_reflns 24093
_refine_ls_number_restraints 0
_refine_ls_restrained_S_all 1.092
_refine_ls_R_factor_all 0.3453
_refine_ls_R_factor_gt 0.1259
_refine_ls_shift/su_max 0.001
_refine_ls_shift/su_mean 0.000
_refine_ls_structure_factor_coef Fsqd
_refine_ls_weighting_details 'calc w=1/[\s^2^(Fo^2^)+(0.1000P)^2^+0.0000P] where P=(Fo^2^+2Fc^2^)/3'
_refine_ls_weighting_scheme calc
_refine_ls_wR_factor_gt 0.2667
_refine_ls_wR_factor_ref 0.3320
_reflns_number_gt 5647
_reflns_number_total 24093
_reflns_threshold_expression >2sigma(I)
_cod_data_source_file jo052222rsi20051026_120258.cif
_cod_depositor_comments
;
The following automatic conversions were performed:
'_symmetry_cell_setting' value 'Triclinic' changed to 'triclinic'
according to '/home/saulius/struct/CIF-dictionaries/cif_core.dic'
dictionary named 'cif_core.dic' version 2.4.1 from 2010-06-29.

Automatic conversion script
Id: cif_fix_enum 1527 2010-12-29 10:47:43Z saulius 
;
_cod_database_code 4021453

loop_
_symmetry_equiv_pos_as_xyz
'x, y, z'
'-x, -y, -z'

loop_
_atom_site_label
_atom_site_type_symbol
_atom_site_fract_x
_atom_site_fract_y
_atom_site_fract_z
_atom_site_U_iso_or_equiv
_atom_site_adp_type
_atom_site_occupancy
_atom_site_symmetry_multiplicity
_atom_site_calc_flag
_atom_site_refinement_flags
C1 C -0.2579(6) -0.2338(5) -0.0582(4) 0.127(3) Uani 1 1 d .
H1A H -0.3088 -0.2034 -0.0468 0.153 Uiso 1 1 calc R
C2 C -0.2608(8) -0.2977(6) -0.0891(5) 0.169(4) Uani 1 1 d .
H2A H -0.3146 -0.3099 -0.0972 0.203 Uiso 1 1 calc R
C3 C -0.1841(11) -0.3414(6) -0.1070(5) 0.167(5) Uani 1 1 d .
H3A H -0.1859 -0.3816 -0.1286 0.200 Uiso 1 1 calc R
C4 C -0.1080(8) -0.3255(6) -0.0931(5) 0.150(4) Uani 1 1 d .
H4A H -0.0564 -0.3557 -0.1035 0.180 Uiso 1 1 calc R
C5 C -0.1054(6) -0.2645(5) -0.0634(4) 0.118(3) Uani 1 1 d .
H5A H -0.0513 -0.2537 -0.0547 0.142 Uiso 1 1 calc R
C6 C -0.1785(6) -0.2196(4) -0.0463(3) 0.088(2) Uani 1 1 d .
C7 C -0.2234(5) -0.0997(4) -0.0034(3) 0.080(2) Uani 1 1 d .
C8 C -0.1858(5) -0.0474(4) 0.0299(3) 0.0721(18) Uani 1 1 d .
C9 C -0.2355(5) 0.0189(4) 0.0423(3) 0.0812(19) Uani 1 1 d .
H9A H -0.2927 0.0301 0.0316 0.097 Uiso 1 1 calc R
C10 C -0.1988(5) 0.0671(4) 0.0704(3) 0.0795(19) Uani 1 1 d .
C11 C -0.1123(5) 0.0497(4) 0.0842(3) 0.0693(17) Uani 1 1 d .
C12 C -0.0713(5) 0.0992(4) 0.1117(3) 0.090(2) Uani 1 1 d .
H12A H -0.1016 0.1453 0.1189 0.109 Uiso 1 1 calc R
C13 C 0.0109(5) 0.0810(4) 0.1276(3) 0.088(2) Uani 1 1 d .
H13A H 0.0366 0.1144 0.1463 0.105 Uiso 1 1 calc R
C14 C 0.0595(5) 0.0106(4) 0.1162(3) 0.0747(18) Uani 1 1 d .
C15 C 0.1488(4) -0.0132(5) 0.1317(3) 0.0791(19) Uani 1 1 d .
C16 C 0.1881(4) -0.0834(4) 0.1201(3) 0.0819(19) Uani 1 1 d .
H16A H 0.2449 -0.1004 0.1298 0.098 Uiso 1 1 calc R
C17 C 0.1400(5) -0.1278(4) 0.0934(3) 0.0741(18) Uani 1 1 d .
C18 C 0.0184(5) -0.0392(4) 0.0884(3) 0.0678(17) Uani 1 1 d .
C19 C -0.0700(4) -0.0186(4) 0.0713(3) 0.0698(17) Uani 1 1 d .
C20 C -0.3329(5) 0.1520(4) 0.0730(4) 0.120(3) Uani 1 1 d .
H20A H -0.3380 0.1591 0.0280 0.144 Uiso 1 1 calc R
H20B H -0.3668 0.1118 0.0934 0.144 Uiso 1 1 calc R
C21 C -0.3631(9) 0.2201(8) 0.0991(6) 0.191(5) Uani 1 1 d .
H21A H -0.3275 0.2609 0.0814 0.230 Uiso 1 1 calc R
C22 C -0.4646(7) 0.2413(7) 0.0886(7) 0.256(7) Uani 1 1 d .
H22A H -0.4701 0.2548 0.0443 0.385 Uiso 1 1 calc R
H22B H -0.4886 0.2829 0.1104 0.385 Uiso 1 1 calc R
H22C H -0.4960 0.1990 0.1049 0.385 Uiso 1 1 calc R
C23 C -0.3660(7) 0.2025(7) 0.1700(7) 0.236(7) Uani 1 1 d .
H23A H -0.3072 0.1901 0.1815 0.354 Uiso 1 1 calc R
H23B H -0.3990 0.1609 0.1848 0.354 Uiso 1 1 calc R
H23C H -0.3935 0.2455 0.1888 0.354 Uiso 1 1 calc R
C24 C 0.2715(4) 0.0208(5) 0.1758(3) 0.106(2) Uani 1 1 d .
H24A H 0.3116 0.0142 0.1382 0.127 Uiso 1 1 calc R
H24B H 0.2777 -0.0248 0.2057 0.127 Uiso 1 1 calc R
C25 C 0.2911(6) 0.0869(6) 0.2046(4) 0.136(3) Uani 1 1 d .
H25A H 0.2807 0.1326 0.1745 0.163 Uiso 1 1 calc R
C26 C 0.2336(8) 0.0943(7) 0.2614(6) 0.227(6) Uani 1 1 d .
H26A H 0.2439 0.1381 0.2780 0.341 Uiso 1 1 calc R
H26B H 0.2447 0.0507 0.2919 0.341 Uiso 1 1 calc R
H26C H 0.1737 0.0991 0.2523 0.341 Uiso 1 1 calc R
C27 C 0.3830(6) 0.0776(7) 0.2176(5) 0.215(6) Uani 1 1 d .
H27A H 0.3948 0.1206 0.2347 0.322 Uiso 1 1 calc R
H27B H 0.4206 0.0729 0.1791 0.322 Uiso 1 1 calc R
H27C H 0.3938 0.0334 0.2475 0.322 Uiso 1 1 calc R
C28 C 0.1801(6) -0.2069(4) 0.0834(3) 0.088(2) Uani 1 1 d .
C29 C 0.1192(6) -0.3229(5) 0.0641(3) 0.094(2) Uani 1 1 d .
C30 C 0.1953(6) -0.3642(5) 0.0424(4) 0.124(3) Uani 1 1 d .
H30A H 0.2489 -0.3447 0.0349 0.148 Uiso 1 1 calc R
C31 C 0.1874(8) -0.4375(6) 0.0320(4) 0.138(4) Uani 1 1 d .
H31A H 0.2376 -0.4679 0.0192 0.165 Uiso 1 1 calc R
C32 C 0.1077(8) -0.4655(5) 0.0404(4) 0.126(3) Uani 1 1 d .
H32A H 0.1036 -0.5122 0.0291 0.151 Uiso 1 1 calc R
C33 C 0.0355(6) -0.4255(5) 0.0649(3) 0.103(2) Uani 1 1 d .
H33A H -0.0182 -0.4449 0.0726 0.124 Uiso 1 1 calc R
C34 C 0.0434(6) -0.3544(4) 0.0783(3) 0.088(2) Uani 1 1 d .
C35 C -0.1176(6) -0.3109(4) 0.1127(3) 0.086(2) Uani 1 1 d .
C36 C -0.1632(5) -0.2447(4) 0.1453(3) 0.0755(18) Uani 1 1 d .
C37 C -0.2533(5) -0.2218(4) 0.1433(3) 0.088(2) Uani 1 1 d .
H37A H -0.2883 -0.2498 0.1263 0.106 Uiso 1 1 calc R
C38 C -0.2885(5) -0.1577(4) 0.1669(3) 0.087(2) Uani 1 1 d .
C39 C -0.2338(5) -0.1189(4) 0.1949(3) 0.0755(18) Uani 1 1 d .
C40 C -0.2657(5) -0.0514(4) 0.2173(3) 0.094(2) Uani 1 1 d .
H40A H -0.3240 -0.0318 0.2143 0.113 Uiso 1 1 calc R
C41 C -0.2128(6) -0.0143(4) 0.2433(3) 0.094(2) Uani 1 1 d .
H41A H -0.2348 0.0308 0.2578 0.113 Uiso 1 1 calc R
C42 C -0.1219(5) -0.0441(4) 0.2489(3) 0.0781(19) Uani 1 1 d .
C43 C -0.0645(7) -0.0084(5) 0.2776(3) 0.100(2) Uani 1 1 d .
C44 C 0.0212(6) -0.0410(5) 0.2836(3) 0.104(2) Uani 1 1 d .
H44A H 0.0607 -0.0181 0.3012 0.125 Uiso 1 1 calc R
C45 C 0.0452(5) -0.1114(4) 0.2612(3) 0.085(2) Uani 1 1 d .
C46 C -0.0902(5) -0.1106(4) 0.2273(3) 0.0718(18) Uani 1 1 d .
C47 C -0.1459(5) -0.1489(4) 0.1978(3) 0.0716(18) Uani 1 1 d .
C48 C -0.0410(9) 0.0973(6) 0.3279(7) 0.250(8) Uani 1 1 d .
H48A H -0.0385 0.0748 0.3715 0.300 Uiso 1 1 calc R
H48B H 0.0182 0.0939 0.3064 0.300 Uiso 1 1 calc R
C49 C -0.0770(19) 0.1710(13) 0.3245(12) 0.415(19) Uani 1 1 d .
H49A H -0.1380 0.1745 0.3440 0.498 Uiso 1 1 calc R
C50 C -0.0180(15) 0.1869(8) 0.3682(9) 0.387(13) Uani 1 1 d .
H50A H -0.0308 0.2383 0.3752 0.581 Uiso 1 1 calc R
H50B H 0.0419 0.1780 0.3502 0.581 Uiso 1 1 calc R
H50C H -0.0266 0.1547 0.4077 0.581 Uiso 1 1 calc R
C51 C -0.0692(17) 0.2170(7) 0.2760(7) 0.401(18) Uani 1 1 d .
H51A H -0.1066 0.2073 0.2465 0.601 Uiso 1 1 calc R
H51B H -0.0092 0.2125 0.2574 0.601 Uiso 1 1 calc R
H51C H -0.0857 0.2668 0.2863 0.601 Uiso 1 1 calc R
C52 C -0.4253(5) -0.1577(5) 0.1258(4) 0.111(3) Uani 1 1 d .
H52A H -0.4416 -0.2060 0.1463 0.133 Uiso 1 1 calc R
H52B H -0.3925 -0.1643 0.0852 0.133 Uiso 1 1 calc R
C53 C -0.5074(5) -0.1024(6) 0.1164(4) 0.128(3) Uani 1 1 d .
H53A H -0.5419 -0.0997 0.1576 0.153 Uiso 1 1 calc R
C54 C -0.4847(5) -0.0268(6) 0.0899(4) 0.152(4) Uani 1 1 d .
H54A H -0.4526 -0.0086 0.1186 0.228 Uiso 1 1 calc R
H54B H -0.5375 0.0064 0.0835 0.228 Uiso 1 1 calc R
H54C H -0.4491 -0.0289 0.0502 0.228 Uiso 1 1 calc R
C55 C -0.5612(5) -0.1331(6) 0.0744(4) 0.179(4) Uani 1 1 d .
H55A H -0.6134 -0.0993 0.0677 0.269 Uiso 1 1 calc R
H55B H -0.5771 -0.1812 0.0943 0.269 Uiso 1 1 calc R
H55C H -0.5272 -0.1383 0.0346 0.269 Uiso 1 1 calc R
C56 C 0.1375(5) -0.1492(6) 0.2695(3) 0.093(2) Uani 1 1 d .
C57 C 0.2233(6) -0.2693(7) 0.2481(4) 0.104(3) Uani 1 1 d .
C58 C 0.3055(7) -0.2452(6) 0.2458(4) 0.133(3) Uani 1 1 d .
H58A H 0.3116 -0.1960 0.2499 0.159 Uiso 1 1 calc R
C59 C 0.3787(7) -0.2980(10) 0.2371(6) 0.177(5) Uani 1 1 d .
H59A H 0.4352 -0.2852 0.2361 0.212 Uiso 1 1 calc R
C60 C 0.3651(11) -0.3702(9) 0.2301(7) 0.193(6) Uani 1 1 d .
H60A H 0.4143 -0.4041 0.2220 0.231 Uiso 1 1 calc R
C61 C 0.2853(8) -0.3947(6) 0.2343(5) 0.155(4) Uani 1 1 d .
H61A H 0.2793 -0.4441 0.2306 0.185 Uiso 1 1 calc R
C62 C 0.2135(6) -0.3430(6) 0.2440(4) 0.107(3) Uani 1 1 d .
C63 C 0.1029(6) -0.4271(5) 0.2377(3) 0.095(2) Uani 1 1 d .
C64 C 0.0056(6) -0.4266(4) 0.2517(3) 0.087(2) Uani 1 1 d .
C65 C -0.0355(7) -0.4807(4) 0.2323(3) 0.097(2) Uani 1 1 d .
H65A H -0.0022 -0.5200 0.2142 0.116 Uiso 1 1 calc R
C66 C -0.1245(7) -0.4767(4) 0.2395(4) 0.100(3) Uani 1 1 d .
C67 C -0.1721(6) -0.4161(4) 0.2666(3) 0.087(2) Uani 1 1 d .
C68 C -0.2650(6) -0.4039(4) 0.2716(3) 0.105(2) Uani 1 1 d .
H68A H -0.2956 -0.4384 0.2585 0.126 Uiso 1 1 calc R
C69 C -0.3114(5) -0.3426(4) 0.2954(3) 0.098(2) Uani 1 1 d .
H69A H -0.3723 -0.3354 0.2967 0.118 Uiso 1 1 calc R
C70 C -0.2663(5) -0.2899(4) 0.3180(3) 0.083(2) Uani 1 1 d .
C71 C -0.3076(5) -0.2240(5) 0.3411(3) 0.086(2) Uani 1 1 d .
C72 C -0.2617(5) -0.1786(4) 0.3652(3) 0.086(2) Uani 1 1 d .
H72A H -0.2889 -0.1358 0.3814 0.104 Uiso 1 1 calc R
C73 C -0.1731(5) -0.1990(4) 0.3644(3) 0.0755(19) Uani 1 1 d .
C74 C -0.1752(5) -0.3016(4) 0.3162(3) 0.0739(19) Uani 1 1 d .
C75 C -0.1250(6) -0.3650(4) 0.2870(3) 0.081(2) Uani 1 1 d .
C76 C -0.1273(6) -0.5805(4) 0.1841(4) 0.137(3) Uani 1 1 d .
H76A H -0.0847 -0.6138 0.2077 0.165 Uiso 1 1 calc R
H76B H -0.0965 -0.5560 0.1460 0.165 Uiso 1 1 calc R
C77 C -0.1957(8) -0.6243(6) 0.1674(5) 0.161(4) Uani 1 1 d .
H77A H -0.2203 -0.6530 0.2064 0.193 Uiso 1 1 calc R
C78 C -0.1445(7) -0.6797(5) 0.1259(4) 0.171(4) Uani 1 1 d .
H78A H -0.1843 -0.7092 0.1130 0.256 Uiso 1 1 calc R
H78B H -0.1020 -0.7120 0.1494 0.256 Uiso 1 1 calc R
H78C H -0.1149 -0.6526 0.0893 0.256 Uiso 1 1 calc R
C79 C -0.2668(9) -0.5771(8) 0.1390(7) 0.262(8) Uani 1 1 d .
H79A H -0.2955 -0.5440 0.1678 0.393 Uiso 1 1 calc R
H79B H -0.3081 -0.6078 0.1295 0.393 Uiso 1 1 calc R
H79C H -0.2440 -0.5482 0.1008 0.393 Uiso 1 1 calc R
C80 C -0.4444(6) -0.1509(5) 0.3639(4) 0.135(3) Uani 1 1 d .
H80A H -0.4215 -0.1055 0.3423 0.163 Uiso 1 1 calc R
H80B H -0.4403 -0.1538 0.4087 0.163 Uiso 1 1 calc R
C81 C -0.5415(7) -0.1506(7) 0.3515(8) 0.218(7) Uani 1 1 d .
H81A H -0.5495 -0.1456 0.3067 0.261 Uiso 1 1 calc R
C82 C -0.5935(8) -0.0855(7) 0.3855(7) 0.292(8) Uani 1 1 d .
H82A H -0.5776 -0.0383 0.3636 0.437 Uiso 1 1 calc R
H82B H -0.5795 -0.0915 0.4282 0.437 Uiso 1 1 calc R
H82C H -0.6554 -0.0870 0.3854 0.437 Uiso 1 1 calc R
C83 C -0.5798(10) -0.2217(10) 0.3925(8) 0.306(9) Uani 1 1 d .
H83A H -0.5534 -0.2662 0.3755 0.459 Uiso 1 1 calc R
H83B H -0.6422 -0.2169 0.3916 0.459 Uiso 1 1 calc R
H83C H -0.5667 -0.2251 0.4353 0.459 Uiso 1 1 calc R
C84 C -0.1207(5) -0.1538(4) 0.3959(3) 0.085(2) Uani 1 1 d .
C85 C 0.0335(5) -0.1676(4) 0.4316(3) 0.0803(19) Uani 1 1 d .
C86 C 0.0335(6) -0.0945(4) 0.4448(3) 0.102(2) Uani 1 1 d .
H86A H -0.0144 -0.0587 0.4375 0.123 Uiso 1 1 calc R
C87 C 0.1061(7) -0.0760(5) 0.4688(4) 0.128(3) Uani 1 1 d .
H87A H 0.1074 -0.0277 0.4777 0.154 Uiso 1 1 calc R
C88 C 0.1740(6) -0.1286(6) 0.4790(4) 0.137(4) Uani 1 1 d .
H88A H 0.2231 -0.1158 0.4940 0.165 Uiso 1 1 calc R
C89 C 0.1732(5) -0.1998(5) 0.4680(4) 0.118(3) Uani 1 1 d .
H89A H 0.2207 -0.2353 0.4768 0.141 Uiso 1 1 calc R
C90 C 0.1038(5) -0.2202(4) 0.4443(3) 0.088(2) Uani 1 1 d .
C91 C 0.1617(5) -0.3497(5) 0.4232(3) 0.087(2) Uani 1 1 d .
C92 C 0.1294(5) -0.4203(4) 0.4136(3) 0.0721(18) Uani 1 1 d .
C93 C 0.1906(5) -0.4766(4) 0.3913(3) 0.084(2) Uani 1 1 d .
H93A H 0.2503 -0.4718 0.3848 0.101 Uiso 1 1 calc R
C94 C 0.1586(6) -0.5383(4) 0.3797(3) 0.091(2) Uani 1 1 d .
C95 C 0.0673(6) -0.5437(4) 0.3917(3) 0.087(2) Uani 1 1 d .
C96 C 0.0308(7) -0.6058(5) 0.3802(4) 0.120(3) Uani 1 1 d .
H96A H 0.0676 -0.6456 0.3655 0.144 Uiso 1 1 calc R
C97 C -0.0547(7) -0.6096(4) 0.3896(4) 0.118(3) Uani 1 1 d .
H97A H -0.0778 -0.6514 0.3813 0.141 Uiso 1 1 calc R
C98 C -0.1105(5) -0.5498(5) 0.4121(4) 0.096(2) Uani 1 1 d .
C99 C -0.2036(8) -0.5519(5) 0.4226(4) 0.118(3) Uani 1 1 d .
C100 C -0.2569(6) -0.4916(6) 0.4449(4) 0.114(3) Uani 1 1 d .
H10A H -0.3176 -0.4908 0.4514 0.136 Uiso 1 1 calc R
C101 C -0.2161(7) -0.4334(5) 0.4570(3) 0.096(2) Uani 1 1 d .
C102 C -0.0778(6) -0.4881(4) 0.4252(3) 0.084(2) Uani 1 1 d .
C103 C 0.0136(5) -0.4847(4) 0.4144(3) 0.0812(19) Uani 1 1 d .
C104 C 0.2988(6) -0.5962(5) 0.3347(4) 0.131(3) Uani 1 1 d .
H10B H 0.3333 -0.6032 0.3702 0.157 Uiso 1 1 calc R
H10C H 0.3081 -0.5483 0.3094 0.157 Uiso 1 1 calc R
C105 C 0.3240(10) -0.6600(9) 0.2953(7) 0.235(7) Uani 1 1 d .
H10D H 0.3223 -0.7034 0.3285 0.282 Uiso 1 1 calc R
C106 C 0.4211(10) -0.6608(10) 0.2784(8) 0.375(13) Uani 1 1 d .
H10E H 0.4425 -0.7014 0.2548 0.562 Uiso 1 1 calc R
H10F H 0.4496 -0.6675 0.3163 0.562 Uiso 1 1 calc R
H10G H 0.4334 -0.6142 0.2533 0.562 Uiso 1 1 calc R
C107 C 0.2820(14) -0.6780(12) 0.2594(9) 0.402(17) Uani 1 1 d .
H10H H 0.3090 -0.7245 0.2463 0.603 Uiso 1 1 calc R
H10I H 0.2789 -0.6399 0.2233 0.603 Uiso 1 1 calc R
H10J H 0.2238 -0.6841 0.2795 0.603 Uiso 1 1 calc R
C108 C -0.3316(6) -0.6231(7) 0.4226(5) 0.186(5) Uani 1 1 d .
H10K H -0.3666 -0.5828 0.3989 0.223 Uiso 1 1 calc R
H10L H -0.3497 -0.6220 0.4673 0.223 Uiso 1 1 calc R
C109 C -0.3458(9) -0.6984(10) 0.4048(6) 0.237(7) Uani 1 1 d .
H10M H -0.3067 -0.7420 0.4212 0.285 Uiso 1 1 calc R
C110 C -0.3362(11) -0.6761(12) 0.3351(8) 0.391(14) Uani 1 1 d .
H11A H -0.3403 -0.7188 0.3147 0.586 Uiso 1 1 calc R
H11B H -0.2802 -0.6581 0.3219 0.586 Uiso 1 1 calc R
H11C H -0.3821 -0.6372 0.3237 0.586 Uiso 1 1 calc R
C111 C -0.4444(9) -0.7024(10) 0.4220(7) 0.347(11) Uani 1 1 d .
H11D H -0.4593 -0.7488 0.4126 0.521 Uiso 1 1 calc R
H11E H -0.4766 -0.6612 0.3980 0.521 Uiso 1 1 calc R
H11F H -0.4592 -0.6997 0.4663 0.521 Uiso 1 1 calc R
C112 C -0.2728(8) -0.3705(6) 0.4835(4) 0.116(3) Uani 1 1 d .
C113 C -0.2581(8) -0.2538(6) 0.5247(4) 0.121(3) Uani 1 1 d .
C114 C -0.3476(7) -0.2243(7) 0.5302(5) 0.165(5) Uani 1 1 d .
H11G H -0.3914 -0.2474 0.5177 0.199 Uiso 1 1 calc R
C115 C -0.3644(12) -0.1579(10) 0.5558(7) 0.211(8) Uani 1 1 d .
H11I H -0.4224 -0.1360 0.5578 0.253 Uiso 1 1 calc R
C116 C -0.3075(15) -0.1205(11) 0.5784(9) 0.226(10) Uani 1 1 d .
H11J H -0.3255 -0.0793 0.5995 0.271 Uiso 1 1 calc R
C117 C -0.2241(12) -0.1481(7) 0.5679(5) 0.194(6) Uani 1 1 d .
H11K H -0.1805 -0.1226 0.5780 0.233 Uiso 1 1 calc R
C118 C -0.2003(8) -0.2153(6) 0.5417(4) 0.137(4) Uani 1 1 d .
H11L H -0.1410 -0.2334 0.5361 0.164 Uiso 1 1 calc R
N1 N -0.1679(4) -0.1594(3) -0.0151(2) 0.0839(16) Uani 1 1 d .
H1C H -0.1175 -0.1616 -0.0016 0.101 Uiso 1 1 calc R
N2 N -0.1048(4) -0.0672(3) 0.0440(2) 0.0680(14) Uani 1 1 d .
N3 N 0.0594(4) -0.1082(3) 0.0779(2) 0.0702(14) Uani 1 1 d .
N4 N 0.1180(4) -0.2467(3) 0.0723(3) 0.1008(19) Uani 1 1 d .
H4B H 0.0673 -0.2210 0.0698 0.121 Uiso 1 1 calc R
N5 N -0.0278(4) -0.3114(3) 0.1079(2) 0.0960(18) Uani 1 1 d .
H5B H -0.0118 -0.2783 0.1272 0.115 Uiso 1 1 calc R
N6 N -0.1117(3) -0.2103(3) 0.1724(2) 0.0734(14) Uani 1 1 d .
N7 N -0.0071(4) -0.1438(3) 0.2331(2) 0.0758(15) Uani 1 1 d .
N8 N 0.1486(4) -0.2181(4) 0.2521(3) 0.0943(18) Uani 1 1 d .
H8A H 0.1022 -0.2326 0.2419 0.113 Uiso 1 1 calc R
N9 N 0.1304(4) -0.3642(4) 0.2511(3) 0.0983(19) Uani 1 1 d .
H9B H 0.0898 -0.3329 0.2664 0.118 Uiso 1 1 calc R
N10 N -0.0356(4) -0.3698(3) 0.2790(2) 0.0758(15) Uani 1 1 d .
N11 N -0.1274(3) -0.2579(3) 0.3413(2) 0.0744(15) Uani 1 1 d .
N12 N -0.0371(4) -0.1880(3) 0.4036(2) 0.0801(15) Uani 1 1 d .
H12B H -0.0251 -0.2298 0.3885 0.096 Uiso 1 1 calc R
N13 N 0.0981(4) -0.2949(3) 0.4341(2) 0.0833(16) Uani 1 1 d .
H13B H 0.0456 -0.3063 0.4352 0.100 Uiso 1 1 calc R
N14 N 0.0441(4) -0.4229(3) 0.4252(2) 0.0764(15) Uani 1 1 d .
N15 N -0.1284(4) -0.4295(3) 0.4482(2) 0.0873(17) Uani 1 1 d .
N16 N -0.2278(5) -0.3191(4) 0.4988(3) 0.107(2) Uani 1 1 d .
H16B H -0.1717 -0.3277 0.4915 0.129 Uiso 1 1 calc R
O1 O -0.2991(3) -0.0883(3) -0.0168(2) 0.0988(15) Uani 1 1 d .
O2 O -0.2403(3) 0.1345(3) 0.0852(2) 0.1050(15) Uani 1 1 d .
O3 O 0.2555(3) -0.2295(3) 0.0868(2) 0.1110(17) Uani 1 1 d .
O4 O 0.1819(3) 0.0372(2) 0.1600(2) 0.0957(14) Uani 1 1 d .
O5 O -0.1560(3) -0.3537(3) 0.0918(2) 0.1107(17) Uani 1 1 d .
O6 O -0.3723(3) -0.1280(3) 0.1643(2) 0.1090(16) Uani 1 1 d .
O7 O 0.1911(4) -0.1182(3) 0.2900(2) 0.125(2) Uani 1 1 d .
O8 O -0.0967(4) 0.0590(3) 0.2976(3) 0.135(2) Uani 1 1 d .
O9 O -0.2374(4) -0.6133(4) 0.4083(3) 0.147(2) Uani 1 1 d .
O10 O 0.2065(4) -0.5992(3) 0.3564(2) 0.1158(17) Uani 1 1 d .
O11 O -0.3533(4) -0.3654(4) 0.4909(3) 0.175(3) Uani 1 1 d .
O12 O 0.2394(4) -0.3418(3) 0.4187(2) 0.1118(17) Uani 1 1 d .
O13 O -0.1735(4) -0.5247(3) 0.2224(3) 0.127(2) Uani 1 1 d .
O14 O -0.3953(3) -0.2157(3) 0.3401(2) 0.1155(17) Uani 1 1 d .
O15 O -0.1498(3) -0.0937(3) 0.4135(2) 0.0979(15) Uani 1 1 d .
O16 O 0.1495(4) -0.4782(3) 0.2164(3) 0.131(2) Uani 1 1 d .
O1W O -0.3063(8) 0.0234(5) 0.4212(5) 0.318(5) Uani 1 1 d .
O2W O -0.3673(11) -0.3770(7) 0.0910(8) 0.443(9) Uani 1 1 d .
O3W O 0.4098(9) -0.3401(8) 0.0686(7) 0.410(7) Uani 1 1 d .
O4W O 0.4541(9) -0.4454(9) 0.4067(7) 0.425(8) Uani 1 1 d .

loop_
_atom_site_aniso_label
_atom_site_aniso_U_11
_atom_site_aniso_U_22
_atom_site_aniso_U_33
_atom_site_aniso_U_23
_atom_site_aniso_U_13
_atom_site_aniso_U_12
C1 0.116(7) 0.110(7) 0.171(8) -0.026(6) -0.065(6) -0.013(6)
C2 0.198(12) 0.127(8) 0.218(11) -0.040(8) -0.127(10) -0.032(9)
C3 0.229(15) 0.097(8) 0.189(10) -0.046(7) -0.086(11) 0.017(10)
C4 0.148(10) 0.110(8) 0.204(11) -0.032(7) -0.059(8) -0.015(7)
C5 0.123(8) 0.093(6) 0.150(8) -0.032(6) -0.038(6) -0.019(6)
C6 0.091(6) 0.086(6) 0.093(5) 0.003(5) -0.042(5) -0.016(5)
C7 0.060(5) 0.101(6) 0.082(5) -0.013(4) -0.013(4) -0.015(5)
C8 0.070(5) 0.087(5) 0.060(4) 0.000(4) -0.009(4) -0.024(4)
C9 0.081(5) 0.091(5) 0.075(5) 0.002(4) -0.027(4) -0.020(5)
C10 0.082(6) 0.080(5) 0.073(5) -0.004(4) -0.009(4) -0.002(5)
C11 0.070(5) 0.079(5) 0.066(4) -0.003(4) -0.023(4) -0.024(4)
C12 0.076(5) 0.094(6) 0.099(5) 0.002(4) -0.025(4) -0.002(5)
C13 0.109(6) 0.069(5) 0.087(5) -0.001(4) -0.017(5) -0.024(5)
C14 0.085(5) 0.076(5) 0.066(4) 0.004(4) -0.018(4) -0.026(4)
C15 0.062(5) 0.103(6) 0.071(5) 0.014(4) -0.019(4) -0.026(4)
C16 0.070(5) 0.095(5) 0.079(5) 0.005(4) -0.018(4) -0.014(4)
C17 0.077(5) 0.090(5) 0.057(4) -0.002(4) -0.008(4) -0.025(4)
C18 0.081(5) 0.063(4) 0.060(4) 0.001(3) -0.003(4) -0.024(4)
C19 0.064(5) 0.081(5) 0.060(4) 0.009(4) -0.011(4) -0.009(4)
C20 0.093(6) 0.111(6) 0.162(8) -0.042(6) -0.038(5) 0.016(5)
C21 0.204(13) 0.217(13) 0.169(11) -0.069(10) -0.090(10) 0.033(10)
C22 0.117(9) 0.246(13) 0.44(2) -0.163(14) -0.114(11) 0.065(9)
C23 0.141(10) 0.227(13) 0.355(19) -0.156(15) -0.005(12) 0.036(9)
C24 0.073(5) 0.147(7) 0.109(6) -0.005(5) -0.037(4) -0.041(5)
C25 0.100(7) 0.192(9) 0.141(8) -0.063(7) -0.031(6) -0.050(7)
C26 0.163(11) 0.285(15) 0.293(15) -0.187(13) -0.042(11) -0.054(10)
C27 0.121(9) 0.327(16) 0.241(12) -0.116(11) -0.065(8) -0.060(9)
C28 0.076(6) 0.108(7) 0.085(5) -0.021(5) -0.012(4) -0.017(5)
C29 0.077(6) 0.097(6) 0.107(6) -0.024(5) -0.013(5) 0.005(5)
C30 0.112(7) 0.118(7) 0.140(7) -0.039(6) -0.014(6) 0.019(6)
C31 0.152(10) 0.117(9) 0.137(8) -0.032(7) -0.019(7) 0.030(8)
C32 0.165(9) 0.084(6) 0.134(8) -0.043(5) -0.033(8) 0.013(7)
C33 0.131(7) 0.086(6) 0.095(6) -0.017(5) -0.025(5) -0.007(6)
C34 0.094(6) 0.087(6) 0.079(5) -0.020(4) -0.010(4) 0.016(5)
C35 0.101(7) 0.085(6) 0.074(5) 0.006(4) -0.031(5) -0.019(5)
C36 0.082(5) 0.075(5) 0.071(5) 0.005(4) -0.021(4) -0.020(4)
C37 0.087(6) 0.099(6) 0.083(5) 0.006(4) -0.027(4) -0.033(5)
C38 0.089(6) 0.082(5) 0.087(5) 0.000(4) -0.014(5) -0.006(5)
C39 0.087(6) 0.077(5) 0.063(4) -0.005(4) -0.010(4) -0.013(4)
C40 0.099(6) 0.098(6) 0.089(5) -0.007(5) -0.026(5) -0.013(5)
C41 0.118(7) 0.078(5) 0.082(5) -0.003(4) -0.021(5) 0.001(5)
C42 0.099(6) 0.081(5) 0.061(4) -0.005(4) -0.026(4) -0.020(5)
C43 0.137(8) 0.081(6) 0.080(5) 0.010(5) -0.029(5) -0.015(6)
C44 0.135(8) 0.099(6) 0.089(6) 0.005(5) -0.044(5) -0.045(6)
C45 0.108(6) 0.084(5) 0.064(5) 0.010(4) -0.018(4) -0.031(5)
C46 0.065(5) 0.086(5) 0.066(4) -0.004(4) -0.018(4) -0.013(4)
C47 0.073(5) 0.069(5) 0.071(5) 0.004(4) -0.014(4) -0.013(4)
C48 0.345(18) 0.110(8) 0.363(18) -0.094(11) -0.275(15) 0.024(10)
C49 0.64(5) 0.29(3) 0.45(4) -0.15(3) -0.26(3) -0.24(3)
C50 0.62(4) 0.140(12) 0.38(3) 0.021(15) -0.10(3) 0.008(19)
C51 0.78(5) 0.116(11) 0.245(18) 0.078(11) -0.07(2) 0.063(18)
C52 0.075(5) 0.139(7) 0.131(7) -0.026(5) -0.032(5) -0.032(5)
C53 0.072(6) 0.159(9) 0.150(8) 0.001(7) -0.019(6) -0.024(6)
C54 0.092(7) 0.171(9) 0.181(9) 0.020(8) -0.027(6) -0.009(7)
C55 0.089(7) 0.265(13) 0.214(10) -0.072(9) -0.060(7) -0.045(7)
C56 0.070(6) 0.128(8) 0.076(5) 0.027(5) -0.026(4) -0.026(6)
C57 0.061(6) 0.138(8) 0.107(6) 0.004(6) -0.025(5) -0.003(6)
C58 0.083(7) 0.161(9) 0.149(8) 0.012(6) -0.041(6) -0.013(7)
C59 0.063(7) 0.263(16) 0.187(11) 0.029(12) -0.022(6) -0.019(10)
C60 0.143(13) 0.198(14) 0.214(13) 0.000(12) -0.018(10) 0.030(13)
C61 0.091(7) 0.176(11) 0.172(9) 0.023(7) 0.001(7) 0.003(9)
C62 0.077(7) 0.133(8) 0.095(6) 0.001(6) -0.008(5) 0.023(7)
C63 0.106(7) 0.094(6) 0.079(5) -0.002(5) -0.011(5) 0.000(6)
C64 0.104(7) 0.071(5) 0.084(5) -0.012(4) -0.006(5) -0.001(5)
C65 0.120(7) 0.081(6) 0.085(5) -0.013(4) -0.006(5) 0.002(6)
C66 0.136(8) 0.067(5) 0.092(6) -0.007(4) 0.000(6) -0.014(6)
C67 0.093(6) 0.081(5) 0.091(5) -0.012(4) -0.016(5) -0.022(5)
C68 0.124(8) 0.095(6) 0.106(6) -0.022(5) -0.011(5) -0.039(5)
C69 0.085(5) 0.103(6) 0.113(6) -0.020(5) -0.016(5) -0.025(5)
C70 0.075(5) 0.081(5) 0.088(5) -0.002(4) -0.006(4) -0.006(5)
C71 0.063(5) 0.104(6) 0.084(5) -0.002(4) -0.002(4) 0.001(5)
C72 0.070(5) 0.101(6) 0.086(5) -0.011(4) -0.003(4) -0.007(5)
C73 0.100(6) 0.069(5) 0.056(4) 0.000(4) -0.006(4) -0.016(4)
C74 0.102(6) 0.062(4) 0.055(4) 0.001(3) -0.006(4) -0.015(4)
C75 0.108(6) 0.068(5) 0.059(4) 0.007(4) -0.007(4) -0.004(5)
C76 0.173(9) 0.089(6) 0.152(8) -0.052(6) 0.005(7) -0.003(6)
C77 0.188(11) 0.121(8) 0.200(10) -0.094(8) -0.033(9) -0.022(8)
C78 0.212(11) 0.127(7) 0.197(9) -0.085(7) -0.031(8) -0.024(7)
C79 0.200(13) 0.261(16) 0.37(2) -0.188(15) -0.105(13) 0.055(12)
C80 0.114(8) 0.128(7) 0.167(8) -0.052(6) -0.006(6) 0.007(6)
C81 0.078(8) 0.165(11) 0.40(2) -0.080(12) 0.010(10) 0.020(8)
C82 0.150(11) 0.262(15) 0.46(2) -0.142(15) 0.005(12) 0.063(10)
C83 0.206(17) 0.37(2) 0.33(2) -0.105(19) 0.005(14) 0.038(17)
C84 0.094(6) 0.073(5) 0.077(5) 0.005(4) 0.006(4) 0.001(5)
C85 0.097(6) 0.079(5) 0.070(5) -0.019(4) -0.004(4) -0.026(5)
C86 0.140(7) 0.073(5) 0.094(5) -0.022(4) 0.000(5) -0.012(5)
C87 0.145(9) 0.130(8) 0.136(7) -0.073(6) -0.024(7) -0.043(7)
C88 0.101(7) 0.146(9) 0.188(10) -0.079(8) -0.028(6) -0.018(7)
C89 0.083(6) 0.120(7) 0.166(8) -0.056(6) -0.030(5) -0.011(5)
C90 0.083(6) 0.087(6) 0.102(6) -0.030(5) -0.005(5) -0.020(5)
C91 0.058(5) 0.109(7) 0.094(5) -0.008(5) -0.018(4) -0.013(5)
C92 0.087(5) 0.063(5) 0.069(4) -0.001(4) -0.025(4) -0.015(4)
C93 0.079(5) 0.075(5) 0.097(5) -0.003(4) -0.024(4) 0.000(5)
C94 0.099(7) 0.073(5) 0.094(5) -0.002(4) -0.011(5) 0.007(5)
C95 0.117(7) 0.058(5) 0.093(5) -0.009(4) -0.031(5) -0.017(5)
C96 0.108(7) 0.106(7) 0.144(8) -0.019(6) -0.026(6) 0.008(6)
C97 0.127(8) 0.078(6) 0.152(8) -0.021(5) -0.029(7) -0.007(6)
C98 0.073(6) 0.100(7) 0.115(6) 0.001(5) -0.024(5) -0.018(5)
C99 0.153(10) 0.098(7) 0.113(7) -0.004(6) -0.036(7) -0.041(7)
C100 0.100(7) 0.126(7) 0.117(7) -0.011(6) -0.022(5) -0.019(7)
C101 0.119(8) 0.091(6) 0.079(5) 0.000(5) -0.018(5) -0.020(6)
C102 0.094(6) 0.068(5) 0.089(5) -0.002(4) -0.028(5) -0.002(5)
C103 0.084(6) 0.075(5) 0.086(5) -0.001(4) -0.027(4) -0.007(5)
C104 0.095(7) 0.144(8) 0.143(8) -0.013(6) -0.003(6) 0.003(6)
C105 0.162(13) 0.312(17) 0.251(16) -0.191(14) 0.011(11) 0.044(12)
C106 0.181(14) 0.48(3) 0.52(3) -0.36(2) 0.072(17) 0.006(16)
C107 0.36(3) 0.55(3) 0.39(3) -0.38(3) 0.06(2) -0.14(2)
C108 0.084(7) 0.280(15) 0.211(11) -0.051(10) -0.002(7) -0.083(8)
C109 0.216(14) 0.360(19) 0.200(13) -0.127(14) -0.003(11) -0.184(14)
C110 0.32(2) 0.68(4) 0.269(19) -0.22(2) 0.004(17) -0.28(2)
C111 0.192(15) 0.47(3) 0.43(2) -0.17(2) 0.060(15) -0.205(17)
C112 0.121(9) 0.128(8) 0.097(6) -0.010(6) -0.002(6) -0.023(8)
C113 0.149(11) 0.117(9) 0.091(6) -0.006(6) 0.007(7) -0.018(8)
C114 0.139(9) 0.173(11) 0.149(9) -0.011(8) 0.018(7) 0.065(8)
C115 0.230(19) 0.211(18) 0.155(13) -0.033(11) -0.010(11) 0.111(15)
C116 0.29(3) 0.186(16) 0.172(15) -0.050(11) -0.013(15) 0.079(16)
C117 0.31(2) 0.130(10) 0.126(9) -0.020(8) 0.027(11) 0.005(11)
C118 0.195(12) 0.103(8) 0.091(7) -0.006(6) 0.041(7) -0.001(8)
N1 0.076(4) 0.087(4) 0.095(4) -0.011(4) -0.027(3) -0.020(4)
N2 0.065(4) 0.081(4) 0.061(3) 0.000(3) -0.017(3) -0.021(3)
N3 0.065(4) 0.087(4) 0.060(3) 0.008(3) -0.017(3) -0.023(3)
N4 0.082(5) 0.090(5) 0.135(5) -0.027(4) -0.026(4) 0.001(4)
N5 0.097(5) 0.105(5) 0.098(4) -0.029(4) -0.026(4) -0.026(4)
N6 0.080(4) 0.075(4) 0.068(4) 0.000(3) -0.023(3) -0.014(3)
N7 0.089(4) 0.089(4) 0.055(3) 0.001(3) -0.024(3) -0.029(4)
N8 0.088(5) 0.092(5) 0.110(5) -0.003(4) -0.035(4) -0.025(4)
N9 0.069(5) 0.106(5) 0.107(5) 0.002(4) -0.006(4) 0.012(4)
N10 0.082(4) 0.075(4) 0.065(4) 0.003(3) -0.014(3) -0.002(3)
N11 0.088(4) 0.068(4) 0.062(3) -0.005(3) -0.002(3) -0.004(3)
N12 0.093(4) 0.068(3) 0.080(4) -0.017(3) -0.008(3) -0.005(4)
N13 0.066(4) 0.083(4) 0.105(4) -0.019(3) -0.014(3) -0.012(3)
N14 0.076(4) 0.076(4) 0.078(4) -0.001(3) -0.027(3) -0.008(3)
N15 0.075(4) 0.105(5) 0.079(4) 0.015(3) -0.014(3) -0.028(4)
N16 0.104(5) 0.116(6) 0.092(5) -0.011(4) 0.012(4) 0.001(5)
O1 0.070(3) 0.125(4) 0.108(4) -0.021(3) -0.023(3) -0.020(3)
O2 0.095(4) 0.113(4) 0.109(4) -0.021(3) -0.032(3) 0.007(3)
O3 0.066(3) 0.133(4) 0.137(4) -0.020(3) -0.022(3) -0.006(3)
O4 0.092(4) 0.096(3) 0.113(4) -0.019(3) -0.035(3) -0.034(3)
O5 0.112(4) 0.101(4) 0.136(4) -0.037(3) -0.035(3) -0.029(3)
O6 0.068(3) 0.134(4) 0.123(4) -0.018(3) -0.019(3) 0.006(3)
O7 0.106(4) 0.159(5) 0.125(4) -0.001(4) -0.047(3) -0.056(4)
O8 0.181(6) 0.083(4) 0.153(5) -0.022(4) -0.073(4) -0.004(4)
O9 0.131(5) 0.148(5) 0.177(6) -0.032(4) -0.032(4) -0.050(4)
O10 0.122(5) 0.077(3) 0.149(5) -0.027(3) -0.025(4) 0.011(3)
O11 0.086(4) 0.216(7) 0.224(7) -0.059(5) 0.021(5) -0.017(5)
O12 0.091(4) 0.119(4) 0.130(4) -0.033(3) -0.014(3) -0.010(3)
O13 0.144(5) 0.100(4) 0.147(5) -0.049(4) -0.001(4) -0.027(4)
O14 0.083(4) 0.120(4) 0.147(5) -0.040(4) -0.008(3) -0.002(3)
O15 0.111(4) 0.079(3) 0.101(4) -0.019(3) -0.009(3) 0.005(3)
O16 0.126(5) 0.120(4) 0.135(5) -0.035(4) -0.007(3) 0.044(4)
O1W 0.344(13) 0.222(9) 0.389(14) -0.088(9) -0.037(10) 0.017(9)
O2W 0.56(2) 0.259(12) 0.56(2) 0.027(13) -0.203(18) -0.168(14)
O3W 0.384(18) 0.405(18) 0.439(18) -0.047(14) -0.090(14) -0.011(15)
O4W 0.344(17) 0.50(2) 0.419(18) -0.104(16) 0.009(13) -0.006(15)

loop_
_atom_type_symbol
_atom_type_description
_atom_type_scat_dispersion_real
_atom_type_scat_dispersion_imag
_atom_type_scat_source
C C 0.0033 0.0016 'International Tables Vol C Tables 4.2.6.8 and 6.1.1.4'
H H 0.0000 0.0000 'International Tables Vol C Tables 4.2.6.8 and 6.1.1.4'
N N 0.0061 0.0033 'International Tables Vol C Tables 4.2.6.8 and 6.1.1.4'
O O 0.0106 0.0060 'International Tables Vol C Tables 4.2.6.8 and 6.1.1.4'

loop_
_geom_angle_atom_site_label_1
_geom_angle_atom_site_label_2
_geom_angle_atom_site_label_3
_geom_angle
C6 C1 C2 117.4(9)
C3 C2 C1 120.4(10)
C4 C3 C2 119.5(10)
C3 C4 C5 120.0(11)
C6 C5 C4 122.3(9)
C1 C6 C5 120.4(8)
C1 C6 N1 122.4(8)
C5 C6 N1 117.2(7)
O1 C7 N1 124.4(7)
O1 C7 C8 122.0(7)
N1 C7 C8 113.6(7)
N2 C8 C9 124.3(7)
N2 C8 C7 116.3(7)
C9 C8 C7 119.3(7)
C10 C9 C8 118.4(7)
C9 C10 O2 124.6(7)
C9 C10 C11 119.5(7)
O2 C10 C11 115.9(7)
C19 C11 C10 117.0(7)
C19 C11 C12 122.0(7)
C10 C11 C12 121.1(7)
C13 C12 C11 121.1(7)
C12 C13 C14 120.5(7)
C18 C14 C13 118.4(7)
C18 C14 C15 117.5(7)
C13 C14 C15 124.1(7)
O4 C15 C16 127.6(6)
O4 C15 C14 113.4(7)
C16 C15 C14 118.9(7)
C15 C16 C17 118.0(7)
N3 C17 C16 125.1(7)
N3 C17 C28 115.9(7)
C16 C17 C28 118.9(7)
N3 C18 C14 121.7(7)
N3 C18 C19 118.0(6)
C14 C18 C19 120.3(7)
N2 C19 C11 124.7(6)
N2 C19 C18 117.6(6)
C11 C19 C18 117.7(7)
C21 C20 O2 105.1(8)
C20 C21 C23 108.0(11)
C20 C21 C22 107.6(9)
C23 C21 C22 102.7(12)
O4 C24 C25 106.8(6)
C26 C25 C27 110.5(9)
C26 C25 C24 109.8(8)
C27 C25 C24 110.5(9)
O3 C28 N4 125.8(8)
O3 C28 C17 124.0(8)
N4 C28 C17 110.1(7)
C34 C29 C30 120.3(8)
C34 C29 N4 118.2(7)
C30 C29 N4 121.5(8)
C29 C30 C31 116.5(9)
C32 C31 C30 121.9(9)
C33 C32 C31 120.1(9)
C32 C33 C34 118.3(8)
C29 C34 C33 122.3(7)
C29 C34 N5 116.3(7)
C33 C34 N5 121.4(8)
O5 C35 N5 125.6(7)
O5 C35 C36 124.1(8)
N5 C35 C36 110.3(7)
N6 C36 C37 123.3(7)
N6 C36 C35 115.5(7)
C37 C36 C35 121.1(7)
C38 C37 C36 118.7(7)
O6 C38 C37 124.0(8)
O6 C38 C39 117.2(7)
C37 C38 C39 118.8(7)
C40 C39 C47 120.9(7)
C40 C39 C38 120.9(7)
C47 C39 C38 118.1(7)
C41 C40 C39 120.5(8)
C40 C41 C42 120.6(7)
C46 C42 C43 118.0(7)
C46 C42 C41 119.2(7)
C43 C42 C41 122.8(8)
O8 C43 C44 122.6(9)
O8 C43 C42 117.2(8)
C44 C43 C42 120.2(8)
C43 C44 C45 116.4(8)
N7 C45 C44 123.7(7)
N7 C45 C56 119.1(8)
C44 C45 C56 117.1(8)
N7 C46 C42 122.9(7)
N7 C46 C47 117.0(7)
C42 C46 C47 120.1(7)
N6 C47 C39 122.3(7)
N6 C47 C46 119.1(7)
C39 C47 C46 118.5(7)
C49 C48 O8 106.9(12)
C51 C49 C48 123(3)
C51 C49 C50 107.9(19)
C48 C49 C50 92(2)
O6 C52 C53 108.2(7)
C54 C53 C55 112.1(9)
C54 C53 C52 111.3(7)
C55 C53 C52 107.7(8)
O7 C56 N8 127.5(8)
O7 C56 C45 121.6(9)
N8 C56 C45 110.9(8)
C62 C57 N8 118.4(8)
C62 C57 C58 121.8(9)
N8 C57 C58 119.8(10)
C57 C58 C59 117.2(10)
C60 C59 C58 118.5(12)
C61 C60 C59 124.6(15)
C60 C61 C62 116.6(13)
N9 C62 C61 120.1(11)
N9 C62 C57 118.8(8)
C61 C62 C57 121.1(10)
O16 C63 N9 125.5(9)
O16 C63 C64 122.7(9)
N9 C63 C64 111.8(8)
N10 C64 C65 124.6(8)
N10 C64 C63 115.7(8)
C65 C64 C63 119.6(8)
C66 C65 C64 120.0(8)
O13 C66 C65 126.7(8)
O13 C66 C67 115.3(9)
C65 C66 C67 118.0(9)
C75 C67 C66 118.2(8)
C75 C67 C68 119.6(8)
C66 C67 C68 122.1(9)
C69 C68 C67 122.1(8)
C68 C69 C70 120.2(7)
C74 C70 C71 116.0(7)
C74 C70 C69 119.4(7)
C71 C70 C69 124.5(8)
O14 C71 C72 125.6(7)
O14 C71 C70 112.6(8)
C72 C71 C70 121.6(7)
C71 C72 C73 116.4(7)
N11 C73 C72 126.8(7)
N11 C73 C84 115.1(7)
C72 C73 C84 118.0(7)
N11 C74 C70 123.5(6)
N11 C74 C75 116.2(7)
C70 C74 C75 120.2(8)
N10 C75 C67 122.8(7)
N10 C75 C74 118.9(8)
C67 C75 C74 118.2(8)
O13 C76 C77 107.1(7)
C79 C77 C76 113.1(10)
C79 C77 C78 114.4(10)
C76 C77 C78 104.9(9)
O14 C80 C81 107.1(7)
C80 C81 C82 104.9(10)
C80 C81 C83 109.0(13)
C82 C81 C83 101.4(11)
O15 C84 N12 123.6(8)
O15 C84 C73 123.6(7)
N12 C84 C73 112.7(7)
C90 C85 C86 119.6(8)
C90 C85 N12 119.3(6)
C86 C85 N12 121.2(8)
C87 C86 C85 119.1(8)
C88 C87 C86 119.2(8)
C87 C88 C89 121.8(9)
C88 C89 C90 121.0(8)
C89 C90 C85 119.3(7)
C89 C90 N13 123.3(8)
C85 C90 N13 117.4(7)
O12 C91 N13 123.0(8)
O12 C91 C92 122.9(8)
N13 C91 C92 114.0(7)
N14 C92 C93 125.7(7)
N14 C92 C91 116.1(7)
C93 C92 C91 118.2(7)
C94 C93 C92 116.8(7)
C93 C94 O10 126.4(8)
C93 C94 C95 119.5(7)
O10 C94 C95 114.1(8)
C103 C95 C96 119.7(9)
C103 C95 C94 118.3(7)
C96 C95 C94 121.9(8)
C97 C96 C95 121.7(9)
C96 C97 C98 119.3(9)
C102 C98 C97 121.3(8)
C102 C98 C99 117.9(9)
C97 C98 C99 120.8(10)
O9 C99 C100 122.5(10)
O9 C99 C98 118.4(10)
C100 C99 C98 119.1(9)
C101 C100 C99 117.4(9)
N15 C101 C100 125.2(8)
N15 C101 C112 117.5(9)
C100 C101 C112 117.2(10)
N15 C102 C98 123.8(8)
N15 C102 C103 117.6(8)
C98 C102 C103 118.6(8)
N14 C103 C95 122.7(8)
N14 C103 C102 117.9(7)
C95 C103 C102 119.3(8)
O10 C104 C105 105.2(9)
C107 C105 C106 118.7(16)
C107 C105 C104 126.9(16)
C106 C105 C104 104.5(13)
O9 C108 C109 108.5(10)
C110 C109 C108 97.2(14)
C110 C109 C111 104.3(14)
C108 C109 C111 103.7(13)
O11 C112 N16 122.3(10)
O11 C112 C101 124.0(11)
N16 C112 C101 113.6(10)
C118 C113 N16 118.7(11)
C118 C113 C114 118.4(11)
N16 C113 C114 122.8(12)
C115 C114 C113 114.2(13)
C116 C115 C114 128.6(19)
C117 C116 C115 114(2)
C116 C117 C118 121.2(17)
C113 C118 C117 123.1(13)
C7 N1 C6 130.2(6)
C8 N2 C19 116.1(6)
C17 N3 C18 118.7(6)
C28 N4 C29 132.7(7)
C35 N5 C34 133.9(7)
C36 N6 C47 118.7(6)
C45 N7 C46 118.8(6)
C56 N8 C57 129.9(7)
C63 N9 C62 129.7(8)
C64 N10 C75 116.3(7)
C73 N11 C74 115.3(6)
C84 N12 C85 132.4(6)
C91 N13 C90 129.8(6)
C92 N14 C103 116.9(6)
C101 N15 C102 116.5(7)
C112 N16 C113 129.8(9)
C10 O2 C20 116.2(6)
C15 O4 C24 118.4(6)
C38 O6 C52 118.6(6)
C43 O8 C48 119.4(8)
C99 O9 C108 121.9(9)
C94 O10 C104 119.2(7)
C66 O13 C76 116.6(7)
C71 O14 C80 117.4(7)

loop_
_geom_bond_atom_site_label_1
_geom_bond_atom_site_label_2
_geom_bond_distance
C1 C6 1.349(9)
C1 C2 1.434(11)
C2 C3 1.384(13)
C3 C4 1.327(13)
C4 C5 1.370(11)
C5 C6 1.351(9)
C6 N1 1.408(8)
C7 O1 1.224(7)
C7 N1 1.326(7)
C7 C8 1.490(9)
C8 N2 1.316(7)
C8 C9 1.385(8)
C9 C10 1.353(8)
C10 O2 1.370(7)
C10 C11 1.392(8)
C11 C19 1.377(8)
C11 C12 1.402(8)
C12 C13 1.344(8)
C13 C14 1.435(8)
C14 C18 1.414(8)
C14 C15 1.454(8)
C15 O4 1.360(8)
C15 C16 1.384(8)
C16 C17 1.394(8)
C17 N3 1.319(7)
C17 C28 1.524(9)
C18 N3 1.366(7)
C18 C19 1.445(8)
C19 N2 1.334(7)
C20 C21 1.438(12)
C20 O2 1.473(8)
C21 C23 1.509(14)
C21 C22 1.601(14)
C24 O4 1.448(7)
C24 C25 1.516(10)
C25 C26 1.432(11)
C25 C27 1.464(11)
C28 O3 1.191(8)
C28 N4 1.339(8)
C29 C34 1.351(9)
C29 C30 1.380(9)
C29 N4 1.420(8)
C30 C31 1.406(11)
C31 C32 1.374(11)
C32 C33 1.345(10)
C33 C34 1.389(9)
C34 N5 1.407(8)
C35 O5 1.207(8)
C35 N5 1.376(8)
C35 C36 1.532(9)
C36 N6 1.315(7)
C36 C37 1.403(9)
C37 C38 1.364(9)
C38 O6 1.341(8)
C38 C39 1.411(9)
C39 C40 1.395(8)
C39 C47 1.400(8)
C40 C41 1.346(9)
C41 C42 1.449(9)
C42 C46 1.372(8)
C42 C43 1.415(9)
C43 O8 1.374(8)
C43 C44 1.390(10)
C44 C45 1.423(9)
C45 N7 1.313(8)
C45 C56 1.519(10)
C46 N7 1.357(7)
C46 C47 1.436(8)
C47 N6 1.336(7)
C48 C49 1.38(3)
C48 O8 1.445(11)
C49 C51 1.24(3)
C49 C50 1.47(2)
C52 O6 1.442(8)
C52 C53 1.525(10)
C53 C54 1.474(10)
C53 C55 1.514(10)
C56 O7 1.220(8)
C56 N8 1.345(9)
C57 C62 1.385(10)
C57 N8 1.386(9)
C57 C58 1.389(10)
C58 C59 1.397(13)
C59 C60 1.388(15)
C60 C61 1.354(15)
C61 C62 1.373(11)
C62 N9 1.371(10)
C63 O16 1.209(8)
C63 N9 1.354(9)
C63 C64 1.494(10)
C64 N10 1.318(7)
C64 C65 1.379(9)
C65 C66 1.357(10)
C66 O13 1.348(9)
C66 C67 1.404(9)
C67 C75 1.403(9)
C67 C68 1.416(9)
C68 C69 1.376(9)
C69 C70 1.429(9)
C70 C74 1.392(9)
C70 C71 1.412(9)
C71 O14 1.346(8)
C71 C72 1.354(9)
C72 C73 1.369(8)
C73 N11 1.329(7)
C73 C84 1.510(9)
C74 N11 1.363(7)
C74 C75 1.481(8)
C75 N10 1.363(8)
C76 O13 1.463(8)
C76 C77 1.510(11)
C77 C79 1.441(13)
C77 C78 1.527(10)
C80 O14 1.442(8)
C80 C81 1.554(13)
C81 C82 1.565(14)
C81 C83 1.586(17)
C84 O15 1.223(7)
C84 N12 1.375(8)
C85 C90 1.375(9)
C85 C86 1.401(9)
C85 N12 1.426(8)
C86 C87 1.393(10)
C87 C88 1.338(11)
C88 C89 1.352(10)
C89 C90 1.360(9)
C90 N13 1.422(8)
C91 O12 1.218(7)
C91 N13 1.330(8)
C91 C92 1.488(9)
C92 N14 1.315(7)
C92 C93 1.397(8)
C93 C94 1.351(9)
C94 O10 1.374(8)
C94 C95 1.414(9)
C95 C103 1.380(9)
C95 C96 1.394(10)
C96 C97 1.320(10)
C97 C98 1.404(10)
C98 C102 1.369(9)
C98 C99 1.433(11)
C99 O9 1.382(9)
C99 C100 1.392(10)
C100 C101 1.373(10)
C101 N15 1.353(9)
C101 C112 1.487(11)
C102 N15 1.355(8)
C102 C103 1.410(9)
C103 N14 1.336(8)
C104 O10 1.449(8)
C104 C105 1.525(13)
C105 C107 1.177(18)
C105 C106 1.496(18)
C108 O9 1.478(9)
C108 C109 1.526(14)
C109 C110 1.488(18)
C109 C111 1.530(15)
C112 O11 1.226(10)
C112 N16 1.338(10)
C113 C118 1.321(12)
C113 N16 1.390(11)
C113 C114 1.414(12)
C114 C115 1.383(15)
C115 C116 1.36(2)
C116 C117 1.325(19)
C117 C118 1.411(13)

loop_
_cod_related_entry_id
_cod_related_entry_database
_cod_related_entry_code
1 ChemSpider 30658522
